data_4125388
loop_
_publ_author_name
'Kundu, Subrata'
'Kim, William Y.'
'Bertke, Jeffery A.'
'Warren, Timothy H.'

_publ_contact_author 'Timothy H. Warren'
_publ_section_title
;
 Copper(II) Activation of Nitrite: Nitrosation of Nucleophiles and
 Generation of NO by Thiols.
;
_journal_issue 3
_journal_name_full 'Journal of the American Chemical Society'
_journal_page_first 1045
_journal_page_last 1048
_journal_paper_doi 10.1021/jacs.6b11332
_journal_volume 139
_journal_year 2017
_chemical_formula_moiety 'C37 H37 Cl4 Cu F6 N2 S2'
_chemical_formula_sum 'C37 H37 Cl4 Cu F6 N2 S2'
_chemical_formula_weight 893.14
_space_group_crystal_system monoclinic
_space_group_IT_number 14
_space_group_name_Hall '-P 2yn'
_space_group_name_H-M_alt 'P 1 21/n 1'
_symmetry_space_group_name_Hall '-P 2yn'
_symmetry_space_group_name_H-M 'P 1 21/n 1'
_atom_sites_solution_hydrogens geom
_audit_creation_method SHELXL-2014/7
_cell_angle_alpha 90
_cell_angle_beta 104.249(3)
_cell_angle_gamma 90
_cell_formula_units_Z 4
_cell_length_a 12.494(3)
_cell_length_b 13.226(3)
_cell_length_c 23.435(5)
_cell_measurement_reflns_used 8490
_cell_measurement_temperature 100(2)
_cell_measurement_theta_max 25.47
_cell_measurement_theta_min 2.28
_cell_volume 3753.4(15)
_computing_cell_refinement 'SAINT V8.34A (Bruker, 2005)'
_computing_data_collection 'APEX2 V2014.9-0 (Bruker, 2014)'
_computing_data_reduction
; 
SAINT V8.34A, XPREP v2014/2, TWINABS V2012/1 (Bruker, 2012) 
;
_computing_molecular_graphics 'SHELXTL v2014-4 (Bruker, 2014)'
_computing_publication_material 'XCIF V2014-2 (Bruker, 2014)'
_computing_structure_refinement 'SHELX-2014-6 (Sheldrick, 2015)'
_computing_structure_solution 'SHELX-2014-4 (Sheldrick, 2015)'
_diffrn_ambient_temperature 100(2)
_diffrn_measured_fraction_theta_full 0.924
_diffrn_measured_fraction_theta_max 0.916
_diffrn_measurement_device 'Bruker Kappa/ApexII CCD'
_diffrn_measurement_method 'profile data from \f and \w scans'
_diffrn_radiation_monochromator 'multilayer mirrors'
_diffrn_radiation_source 'fine-focus sealed tube'
_diffrn_radiation_type MoK\a
_diffrn_radiation_wavelength 0.71073
_diffrn_reflns_av_unetI/netI 0.0267
_diffrn_reflns_Laue_measured_fraction_full 0.924
_diffrn_reflns_Laue_measured_fraction_max 0.916
_diffrn_reflns_limit_h_max 14
_diffrn_reflns_limit_h_min -15
_diffrn_reflns_limit_k_max 15
_diffrn_reflns_limit_k_min 0
_diffrn_reflns_limit_l_max 28
_diffrn_reflns_limit_l_min 0
_diffrn_reflns_number 6323
_diffrn_reflns_point_group_measured_fraction_full 0.924
_diffrn_reflns_point_group_measured_fraction_max 0.916
_diffrn_reflns_theta_full 25.242
_diffrn_reflns_theta_max 25.508
_diffrn_reflns_theta_min 1.700
_exptl_absorpt_coefficient_mu 1.039
_exptl_absorpt_correction_T_max 0.745211
_exptl_absorpt_correction_T_min 0.620420
_exptl_absorpt_correction_type integration
_exptl_absorpt_process_details 'TWINABS V2012/1 (Bruker, 2012)'
_exptl_crystal_density_diffrn 1.581
_exptl_crystal_density_method 'not measured'
_exptl_crystal_description prism
_exptl_crystal_F_000 1824
_exptl_crystal_size_max 0.190
_exptl_crystal_size_mid 0.150
_exptl_crystal_size_min 0.100
_refine_diff_density_max 0.346
_refine_diff_density_min -0.381
_refine_diff_density_rms 0.081
_refine_ls_extinction_method none
_refine_ls_goodness_of_fit_ref 1.318
_refine_ls_hydrogen_treatment constr
_refine_ls_matrix_type full
_refine_ls_number_parameters 669
_refine_ls_number_reflns 6323
_refine_ls_number_restraints 852
_refine_ls_restrained_S_all 1.241
_refine_ls_R_factor_all 0.0377
_refine_ls_R_factor_gt 0.0340
_refine_ls_shift/su_max 0.000
_refine_ls_shift/su_mean 0.000
_refine_ls_structure_factor_coef Fsqd
_refine_ls_weighting_details 'w=1/[\s^2^(Fo^2^)+18.9051P] where P=(Fo^2^+2Fc^2^)/3'
_refine_ls_weighting_scheme calc
_refine_ls_wR_factor_gt 0.1145
_refine_ls_wR_factor_ref 0.1159
_reflns_Friedel_coverage 0.000
_reflns_number_gt 5963
_reflns_number_total 6323
_reflns_threshold_expression 'I > 2\s(I)'
_cod_data_source_file ja6b11332_si_005.cif
_cod_data_source_block twin5
_cod_depositor_comments 'Adding full bibliography for 4125387--4125389.cif.'
_cod_original_cell_volume 3753.2(14)
_cod_database_code 4125388
_shelx_shelxl_version_number 2014/7
_shelx_space_group_comment
;
The symmetry employed for this shelxl refinement is uniquely defined
by the following loop, which should always be used as a source of
symmetry information in preference to the above space-group names.
They are only intended as comments.
;
_shelx_estimated_absorpt_t_min 0.827
_shelx_estimated_absorpt_t_max 0.903

loop_
_space_group_symop_operation_xyz
'x, y, z'
'-x+1/2, y+1/2, -z+1/2'
'-x, -y, -z'
'x-1/2, -y-1/2, z-1/2'

loop_
_atom_site_label
_atom_site_type_symbol
_atom_site_fract_x
_atom_site_fract_y
_atom_site_fract_z
_atom_site_U_iso_or_equiv
_atom_site_adp_type
_atom_site_occupancy
_atom_site_site_symmetry_order
_atom_site_calc_flag
_atom_site_refinement_flags_posn
_atom_site_refinement_flags_adp
_atom_site_refinement_flags_occupancy
_atom_site_disorder_assembly
_atom_site_disorder_group
Cu1 Cu 0.57910(6) 0.67598(5) 0.39157(3) 0.01097(16) Uani 1 1 d D . . . .
Cl1 Cl 0.28284(13) 0.72395(12) 0.27515(6) 0.0209(3) Uani 1 1 d . . . . .
Cl2 Cl 0.44067(13) 0.63718(12) 0.50588(7) 0.0216(3) Uani 1 1 d . . . . .
Cl3 Cl 0.71661(13) 0.70199(12) 0.26906(7) 0.0198(3) Uani 1 1 d . . . . .
Cl4 Cl 0.79397(12) 0.45772(12) 0.45931(7) 0.0195(3) Uani 1 1 d . . . . .
F1 F 0.2890(3) 0.4740(3) 0.41422(16) 0.0254(9) Uani 1 1 d . . . . .
F2 F 0.2140(3) 0.5180(3) 0.32551(17) 0.0260(9) Uani 1 1 d . . . . .
F3 F 0.2983(3) 0.3759(3) 0.34261(19) 0.0334(10) Uani 1 1 d . . . . .
F4 F 0.5702(3) 0.3556(3) 0.26055(17) 0.0273(9) Uani 1 1 d . . . . .
F5 F 0.7121(3) 0.4500(3) 0.26891(19) 0.0350(10) Uani 1 1 d . . . . .
F6 F 0.7065(3) 0.3427(3) 0.33701(17) 0.0329(10) Uani 1 1 d . . . . .
N1 N 0.4317(4) 0.6181(4) 0.3774(2) 0.0118(10) Uani 1 1 d . . . . .
N2 N 0.6506(4) 0.5674(4) 0.3569(2) 0.0120(10) Uani 1 1 d . . . . .
C1 C 0.4123(5) 0.5244(4) 0.3564(2) 0.0113(12) Uani 1 1 d . . . . .
C2 C 0.4839(5) 0.4658(4) 0.3332(3) 0.0131(12) Uani 1 1 d . . . . .
H2 H 0.4556 0.4030 0.3164 0.016 Uiso 1 1 calc R U . . .
C3 C 0.5933(5) 0.4884(4) 0.3318(3) 0.0125(12) Uani 1 1 d . . . . .
C4 C 0.3031(5) 0.4733(4) 0.3594(3) 0.0163(13) Uani 1 1 d . . . . .
C5 C 0.6464(5) 0.4092(5) 0.2992(3) 0.0162(13) Uani 1 1 d . . . . .
C6 C 0.3477(4) 0.6788(4) 0.3915(3) 0.0124(11) Uani 1 1 d . . . . .
C7 C 0.2727(5) 0.7339(4) 0.3478(2) 0.0147(12) Uani 1 1 d . . . . .
C8 C 0.1967(5) 0.7992(4) 0.3611(3) 0.0187(13) Uani 1 1 d . . . . .
H8 H 0.1477 0.8359 0.3307 0.022 Uiso 1 1 calc R U . . .
C9 C 0.1923(5) 0.8109(5) 0.4190(3) 0.0206(14) Uani 1 1 d . . . . .
H9 H 0.1384 0.8544 0.4283 0.025 Uiso 1 1 calc R U . . .
C10 C 0.2661(5) 0.7597(5) 0.4640(3) 0.0195(14) Uani 1 1 d . . . . .
H10 H 0.2631 0.7683 0.5038 0.023 Uiso 1 1 calc R U . . .
C11 C 0.3435(5) 0.6962(4) 0.4500(2) 0.0146(12) Uani 1 1 d . . . . .
C12 C 0.7663(5) 0.5765(4) 0.3628(3) 0.0116(12) Uani 1 1 d . . . . .
C13 C 0.8087(5) 0.6397(4) 0.3258(2) 0.0125(12) Uani 1 1 d . . . . .
C14 C 0.9216(5) 0.6556(4) 0.3339(3) 0.0137(13) Uani 1 1 d . . . . .
H14 H 0.9481 0.6997 0.3084 0.016 Uiso 1 1 calc R U . . .
C15 C 0.9949(5) 0.6064(5) 0.3795(3) 0.0174(13) Uani 1 1 d . . . . .
H15 H 1.0721 0.6152 0.3849 0.021 Uiso 1 1 calc R U . . .
C16 C 0.9553(5) 0.5443(4) 0.4174(3) 0.0136(13) Uani 1 1 d . . . . .
H16 H 1.0054 0.5111 0.4489 0.016 Uiso 1 1 calc R U . . .
C17 C 0.8427(5) 0.5308(4) 0.4090(2) 0.0118(12) Uani 1 1 d . . . . .
S1 S 0.65140(13) 0.80959(13) 0.44152(8) 0.0118(4) Uani 0.907(3) 1 d D U P A 1
S2 S 0.81768(13) 0.81029(12) 0.44282(7) 0.0151(4) Uani 0.907(3) 1 d D U P A 1
C18 C 0.5904(5) 0.9246(4) 0.4002(3) 0.0132(12) Uani 0.907(3) 1 d D U P A 1
C19 C 0.5838(6) 0.9118(5) 0.3346(3) 0.0198(14) Uani 0.907(3) 1 d D U P A 1
H19A H 0.5446 0.8482 0.3201 0.024 Uiso 0.907(3) 1 calc R U P A 1
H19B H 0.6592 0.9077 0.3283 0.024 Uiso 0.907(3) 1 calc R U P A 1
C20 C 0.5216(7) 1.0028(5) 0.2999(3) 0.0256(16) Uani 0.907(3) 1 d D U P A 1
H20 H 0.5168 0.9949 0.2569 0.031 Uiso 0.907(3) 1 calc R U P A 1
C21 C 0.4052(7) 1.0089(6) 0.3105(3) 0.0259(18) Uani 0.907(3) 1 d D U P A 1
H21A H 0.3651 1.0669 0.2884 0.031 Uiso 0.907(3) 1 calc R U P A 1
H21B H 0.3639 0.9465 0.2958 0.031 Uiso 0.907(3) 1 calc R U P A 1
C22 C 0.4115(6) 1.0215(5) 0.3757(3) 0.0233(15) Uani 0.907(3) 1 d D U P A 1
H22 H 0.3352 1.0255 0.3820 0.028 Uiso 0.907(3) 1 calc R U P A 1
C23 C 0.4752(7) 1.1193(5) 0.3980(3) 0.0230(15) Uani 0.907(3) 1 d D U P A 1
H23A H 0.4783 1.1290 0.4402 0.028 Uiso 0.907(3) 1 calc R U P A 1
H23B H 0.4365 1.1780 0.3760 0.028 Uiso 0.907(3) 1 calc R U P A 1
C24 C 0.5936(7) 1.1126(5) 0.3893(3) 0.0215(15) Uani 0.907(3) 1 d D U P A 1
H24 H 0.6349 1.1760 0.4040 0.026 Uiso 0.907(3) 1 calc R U P A 1
C25 C 0.6533(5) 1.0212(5) 0.4236(3) 0.0150(14) Uani 0.907(3) 1 d D U P A 1
H25A H 0.7297 1.0172 0.4187 0.018 Uiso 0.907(3) 1 calc R U P A 1
H25B H 0.6570 1.0289 0.4660 0.018 Uiso 0.907(3) 1 calc R U P A 1
C26 C 0.4728(5) 0.9302(5) 0.4097(3) 0.0173(14) Uani 0.907(3) 1 d D U P A 1
H26A H 0.4323 0.8671 0.3955 0.021 Uiso 0.907(3) 1 calc R U P A 1
H26B H 0.4767 0.9374 0.4522 0.021 Uiso 0.907(3) 1 calc R U P A 1
C27 C 0.5869(7) 1.0999(5) 0.3236(3) 0.0252(16) Uani 0.907(3) 1 d D U P A 1
H27A H 0.6623 1.0955 0.3174 0.030 Uiso 0.907(3) 1 calc R U P A 1
H27B H 0.5499 1.1594 0.3017 0.030 Uiso 0.907(3) 1 calc R U P A 1
C28 C 0.8830(5) 0.8189(5) 0.5225(3) 0.0127(11) Uani 0.907(3) 1 d D U P A 1
C29 C 0.8525(6) 0.9158(5) 0.5507(3) 0.0154(13) Uani 0.907(3) 1 d D U P A 1
H29A H 0.8709 0.9756 0.5295 0.018 Uiso 0.907(3) 1 calc R U P A 1
H29B H 0.7722 0.9169 0.5480 0.018 Uiso 0.907(3) 1 calc R U P A 1
C30 C 0.9167(6) 0.9198(5) 0.6153(3) 0.0186(13) Uani 0.907(3) 1 d D U P A 1
H30 H 0.8963 0.9828 0.6337 0.022 Uiso 0.907(3) 1 calc R U P A 1
C31 C 1.0412(6) 0.9210(5) 0.6192(3) 0.0200(14) Uani 0.907(3) 1 d D U P A 1
H31A H 1.0601 0.9810 0.5984 0.024 Uiso 0.907(3) 1 calc R U P A 1
H31B H 1.0830 0.9248 0.6609 0.024 Uiso 0.907(3) 1 calc R U P A 1
C32 C 1.0732(5) 0.8234(5) 0.5908(3) 0.0172(12) Uani 0.907(3) 1 d D U P A 1
H32 H 1.1543 0.8235 0.5933 0.021 Uiso 0.907(3) 1 calc R U P A 1
C33 C 1.0431(6) 0.7312(5) 0.6233(3) 0.0187(14) Uani 0.907(3) 1 d D U P A 1
H33A H 1.0637 0.6686 0.6055 0.022 Uiso 0.907(3) 1 calc R U P A 1
H33B H 1.0851 0.7333 0.6650 0.022 Uiso 0.907(3) 1 calc R U P A 1
C34 C 0.9187(6) 0.7302(5) 0.6199(3) 0.0183(13) Uani 0.907(3) 1 d D U P A 1
H34 H 0.9000 0.6697 0.6411 0.022 Uiso 0.907(3) 1 calc R U P A 1
C35 C 0.8549(6) 0.7263(5) 0.5551(3) 0.0171(13) Uani 0.907(3) 1 d D U P A 1
H35A H 0.8745 0.6639 0.5367 0.020 Uiso 0.907(3) 1 calc R U P A 1
H35B H 0.7746 0.7249 0.5524 0.020 Uiso 0.907(3) 1 calc R U P A 1
C36 C 0.8885(6) 0.8276(5) 0.6486(3) 0.0188(13) Uani 0.907(3) 1 d D U P A 1
H36A H 0.8087 0.8277 0.6473 0.023 Uiso 0.907(3) 1 calc R U P A 1
H36B H 0.9303 0.8307 0.6903 0.023 Uiso 0.907(3) 1 calc R U P A 1
C37 C 1.0081(5) 0.8193(5) 0.5258(3) 0.0153(12) Uani 0.907(3) 1 d D U P A 1
H37A H 1.0268 0.8787 0.5044 0.018 Uiso 0.907(3) 1 calc R U P A 1
H37B H 1.0283 0.7575 0.5070 0.018 Uiso 0.907(3) 1 calc R U P A 1
S1B S 0.6801(12) 0.8113(9) 0.4218(5) 0.016(3) Uani 0.093(3) 1 d D U P A 2
S2B S 0.6808(10) 0.8041(11) 0.5096(5) 0.012(3) Uani 0.093(3) 1 d D U P A 2
C18B C 0.600(2) 0.9255(16) 0.3905(9) 0.016(2) Uani 0.093(3) 1 d D U P A 2
C19B C 0.559(4) 0.914(3) 0.3237(10) 0.019(3) Uani 0.093(3) 1 d D U P A 2
H19C H 0.5175 0.8500 0.3142 0.023 Uiso 0.093(3) 1 calc R U P A 2
H19D H 0.6224 0.9126 0.3057 0.023 Uiso 0.093(3) 1 calc R U P A 2
C20B C 0.482(4) 1.004(3) 0.2980(14) 0.023(3) Uani 0.093(3) 1 d D U P A 2
H20A H 0.4546 0.9969 0.2543 0.027 Uiso 0.093(3) 1 calc R U P A 2
C21B C 0.385(3) 1.007(4) 0.327(2) 0.023(3) Uani 0.093(3) 1 d D U P A 2
H21C H 0.3358 1.0648 0.3109 0.028 Uiso 0.093(3) 1 calc R U P A 2
H21D H 0.3412 0.9443 0.3178 0.028 Uiso 0.093(3) 1 calc R U P A 2
C22B C 0.425(3) 1.019(3) 0.393(2) 0.021(3) Uani 0.093(3) 1 d D U P A 2
H22A H 0.3610 1.0210 0.4116 0.026 Uiso 0.093(3) 1 calc R U P A 2
C23B C 0.492(5) 1.118(3) 0.407(2) 0.022(3) Uani 0.093(3) 1 d D U P A 2
H23C H 0.5172 1.1270 0.4501 0.026 Uiso 0.093(3) 1 calc R U P A 2
H23D H 0.4444 1.1758 0.3905 0.026 Uiso 0.093(3) 1 calc R U P A 2
C24B C 0.593(4) 1.1138(18) 0.380(2) 0.021(3) Uani 0.093(3) 1 d D U P A 2
H24A H 0.6362 1.1778 0.3891 0.025 Uiso 0.093(3) 1 calc R U P A 2
C25B C 0.666(3) 1.0232(17) 0.406(2) 0.017(3) Uani 0.093(3) 1 d D U P A 2
H25C H 0.7319 1.0210 0.3898 0.021 Uiso 0.093(3) 1 calc R U P A 2
H25D H 0.6907 1.0304 0.4493 0.021 Uiso 0.093(3) 1 calc R U P A 2
C26B C 0.500(3) 0.928(3) 0.4183(18) 0.018(3) Uani 0.093(3) 1 d D U P A 2
H26C H 0.4574 0.8643 0.4093 0.022 Uiso 0.093(3) 1 calc R U P A 2
H26D H 0.5260 0.9342 0.4616 0.022 Uiso 0.093(3) 1 calc R U P A 2
C27B C 0.552(4) 1.102(3) 0.313(2) 0.023(3) Uani 0.093(3) 1 d D U P A 2
H27C H 0.6155 1.0991 0.2951 0.028 Uiso 0.093(3) 1 calc R U P A 2
H27D H 0.5061 1.1613 0.2965 0.028 Uiso 0.093(3) 1 calc R U P A 2
C28B C 0.8266(13) 0.8084(17) 0.5503(8) 0.015(3) Uani 0.093(3) 1 d D U P A 2
C29B C 0.834(2) 0.800(3) 0.6169(9) 0.018(3) Uani 0.093(3) 1 d D U P A 2
H29C H 0.7889 0.8540 0.6288 0.021 Uiso 0.093(3) 1 calc R U P A 2
H29D H 0.8038 0.7339 0.6254 0.021 Uiso 0.093(3) 1 calc R U P A 2
C30B C 0.954(2) 0.810(3) 0.6516(10) 0.019(3) Uani 0.093(3) 1 d D U P A 2
H30A H 0.9575 0.8040 0.6947 0.022 Uiso 0.093(3) 1 calc R U P A 2
C31B C 0.998(3) 0.914(3) 0.6392(14) 0.018(3) Uani 0.093(3) 1 d D U P A 2
H31C H 0.9531 0.9678 0.6512 0.021 Uiso 0.093(3) 1 calc R U P A 2
H31D H 1.0752 0.9216 0.6622 0.021 Uiso 0.093(3) 1 calc R U P A 2
C32B C 0.992(2) 0.923(2) 0.5727(15) 0.018(2) Uani 0.093(3) 1 d D U P A 2
H32A H 1.0219 0.9903 0.5644 0.021 Uiso 0.093(3) 1 calc R U P A 2
C33B C 1.061(2) 0.838(3) 0.5552(16) 0.017(3) Uani 0.093(3) 1 d D U P A 2
H33C H 1.0590 0.8439 0.5128 0.021 Uiso 0.093(3) 1 calc R U P A 2
H33D H 1.1389 0.8447 0.5778 0.021 Uiso 0.093(3) 1 calc R U P A 2
C34B C 1.0165(18) 0.734(2) 0.5673(15) 0.017(2) Uani 0.093(3) 1 d D U P A 2
H34A H 1.0616 0.6794 0.5552 0.021 Uiso 0.093(3) 1 calc R U P A 2
C35B C 0.8960(18) 0.725(2) 0.5322(14) 0.016(3) Uani 0.093(3) 1 d D U P A 2
H35C H 0.8919 0.7306 0.4896 0.019 Uiso 0.093(3) 1 calc R U P A 2
H35D H 0.8664 0.6582 0.5395 0.019 Uiso 0.093(3) 1 calc R U P A 2
C36B C 1.024(3) 0.726(3) 0.6338(15) 0.018(3) Uani 0.093(3) 1 d D U P A 2
H36C H 0.9962 0.6589 0.6427 0.022 Uiso 0.093(3) 1 calc R U P A 2
H36D H 1.1014 0.7326 0.6564 0.022 Uiso 0.093(3) 1 calc R U P A 2
C37B C 0.871(2) 0.913(2) 0.5374(14) 0.016(3) Uani 0.093(3) 1 d D U P A 2
H37C H 0.8257 0.9669 0.5487 0.019 Uiso 0.093(3) 1 calc R U P A 2
H37D H 0.8663 0.9189 0.4947 0.019 Uiso 0.093(3) 1 calc R U P A 2

loop_
_atom_site_aniso_label
_atom_site_aniso_U_11
_atom_site_aniso_U_22
_atom_site_aniso_U_33
_atom_site_aniso_U_23
_atom_site_aniso_U_13
_atom_site_aniso_U_12
Cu1 0.0089(3) 0.0093(3) 0.0148(3) -0.0022(3) 0.0030(3) -0.0013(3)
Cl1 0.0230(8) 0.0259(8) 0.0134(7) -0.0008(6) 0.0034(7) -0.0031(7)
Cl2 0.0226(7) 0.0249(8) 0.0156(7) 0.0025(6) 0.0018(7) -0.0048(7)
Cl3 0.0193(7) 0.0217(8) 0.0172(7) 0.0074(6) 0.0025(7) 0.0026(6)
Cl4 0.0178(7) 0.0240(8) 0.0168(7) 0.0076(6) 0.0043(7) -0.0044(6)
F1 0.028(2) 0.028(2) 0.023(2) -0.0021(16) 0.0124(18) -0.0149(18)
F2 0.0138(18) 0.033(2) 0.029(2) 0.0025(18) 0.0009(17) -0.0051(17)
F3 0.023(2) 0.0181(19) 0.066(3) -0.0208(19) 0.024(2) -0.0127(17)
F4 0.0183(18) 0.029(2) 0.033(2) -0.0234(18) 0.0033(18) -0.0007(17)
F5 0.044(2) 0.027(2) 0.047(3) -0.0183(19) 0.036(2) -0.0132(19)
F6 0.037(2) 0.028(2) 0.029(2) -0.0038(17) 0.000(2) 0.0231(19)
N1 0.010(2) 0.010(2) 0.016(3) -0.0027(19) 0.005(2) 0.000(2)
N2 0.010(2) 0.011(2) 0.015(3) 0.000(2) 0.002(2) 0.002(2)
C1 0.010(3) 0.013(3) 0.011(3) -0.004(2) 0.004(2) -0.003(2)
C2 0.011(3) 0.012(3) 0.015(3) -0.005(2) 0.002(3) 0.000(2)
C3 0.017(3) 0.008(3) 0.014(3) -0.002(2) 0.005(3) 0.003(3)
C4 0.018(3) 0.013(3) 0.021(3) -0.005(2) 0.010(3) -0.002(3)
C5 0.009(3) 0.016(3) 0.022(3) -0.006(3) 0.001(3) -0.002(3)
C6 0.009(2) 0.010(3) 0.019(3) -0.003(2) 0.005(3) -0.002(2)
C7 0.015(3) 0.017(3) 0.012(3) -0.004(2) 0.003(3) -0.008(3)
C8 0.015(3) 0.011(3) 0.031(4) 0.001(3) 0.007(3) -0.002(3)
C9 0.021(3) 0.012(3) 0.034(4) -0.006(3) 0.018(3) -0.002(3)
C10 0.025(3) 0.017(3) 0.020(3) -0.009(3) 0.012(3) -0.009(3)
C11 0.017(3) 0.013(3) 0.013(3) -0.001(2) 0.002(3) -0.010(3)
C12 0.010(3) 0.012(3) 0.013(3) -0.007(2) 0.003(3) 0.001(2)
C13 0.010(3) 0.012(3) 0.011(3) 0.002(2) -0.004(3) 0.002(2)
C14 0.015(3) 0.014(3) 0.014(3) -0.001(2) 0.008(3) -0.004(3)
C15 0.015(3) 0.020(3) 0.020(3) -0.005(3) 0.009(3) -0.004(3)
C16 0.010(3) 0.016(3) 0.012(3) 0.002(2) -0.003(3) -0.001(2)
C17 0.016(3) 0.008(3) 0.014(3) -0.001(2) 0.009(3) -0.002(2)
S1 0.0110(7) 0.0092(7) 0.0135(9) -0.0015(7) -0.0001(7) -0.0011(7)
S2 0.0130(8) 0.0187(8) 0.0140(8) -0.0048(6) 0.0040(7) -0.0027(7)
C18 0.018(2) 0.010(2) 0.010(2) 0.001(2) 0.003(2) -0.001(2)
C19 0.029(3) 0.017(3) 0.011(3) -0.003(2) 0.000(3) -0.002(3)
C20 0.042(3) 0.020(3) 0.014(3) 0.002(2) 0.003(3) 0.000(3)
C21 0.034(3) 0.017(3) 0.018(3) 0.004(3) -0.011(3) 0.000(3)
C22 0.024(3) 0.015(3) 0.026(3) 0.004(3) -0.003(3) 0.004(3)
C23 0.029(3) 0.011(3) 0.024(3) 0.004(3) -0.003(3) 0.008(3)
C24 0.030(3) 0.011(3) 0.018(3) 0.001(2) -0.004(3) -0.004(3)
C25 0.017(3) 0.012(3) 0.014(3) 0.002(2) 0.002(3) -0.003(2)
C26 0.016(3) 0.014(3) 0.020(3) 0.006(2) 0.002(3) -0.001(3)
C27 0.037(4) 0.018(3) 0.019(3) 0.005(3) 0.005(3) -0.007(3)
C28 0.009(2) 0.012(2) 0.014(2) 0.000(2) -0.002(2) 0.001(2)
C29 0.015(3) 0.014(3) 0.014(3) -0.001(2) -0.003(3) 0.002(2)
C30 0.022(3) 0.016(3) 0.016(3) -0.005(2) 0.002(3) 0.005(3)
C31 0.022(3) 0.015(3) 0.017(3) -0.003(2) -0.007(3) -0.006(3)
C32 0.011(2) 0.020(3) 0.019(3) -0.001(2) 0.001(2) -0.001(2)
C33 0.016(3) 0.017(3) 0.022(3) 0.000(2) 0.000(3) 0.000(3)
C34 0.016(3) 0.017(3) 0.020(3) 0.005(2) 0.000(3) -0.002(2)
C35 0.013(3) 0.016(3) 0.021(3) 0.002(2) 0.000(3) 0.000(2)
C36 0.018(3) 0.023(3) 0.015(3) 0.002(3) 0.003(3) 0.002(3)
C37 0.012(3) 0.018(3) 0.016(3) -0.002(2) 0.004(2) 0.000(3)
S1B 0.017(5) 0.016(5) 0.013(5) -0.004(4) 0.000(4) -0.002(4)
S2B 0.009(5) 0.012(5) 0.013(5) 0.008(4) -0.001(4) 0.003(4)
C18B 0.019(4) 0.013(4) 0.014(4) 0.001(4) 0.001(4) -0.001(4)
C19B 0.028(5) 0.016(5) 0.013(5) 0.000(5) 0.002(5) 0.000(5)
C20B 0.033(5) 0.017(4) 0.015(4) 0.002(4) 0.000(4) -0.002(4)
C21B 0.031(5) 0.016(5) 0.018(5) 0.004(5) -0.002(5) 0.002(5)
C22B 0.026(4) 0.015(4) 0.020(5) 0.004(4) -0.002(4) 0.003(4)
C23B 0.028(5) 0.013(5) 0.020(5) 0.003(5) -0.003(5) 0.002(5)
C24B 0.028(4) 0.013(4) 0.018(4) 0.003(4) 0.000(4) -0.002(4)
C25B 0.022(5) 0.013(5) 0.014(5) 0.001(5) 0.000(5) -0.003(5)
C26B 0.020(5) 0.013(5) 0.018(5) 0.004(5) 0.000(5) 0.001(5)
C27B 0.033(5) 0.017(5) 0.017(5) 0.004(5) 0.001(5) -0.003(5)
C28B 0.013(4) 0.015(4) 0.015(4) 0.002(4) -0.001(4) 0.001(4)
C29B 0.017(5) 0.018(5) 0.017(5) 0.001(4) 0.002(4) 0.001(5)
C30B 0.018(4) 0.018(4) 0.018(4) 0.001(4) 0.001(4) 0.001(4)
C31B 0.018(5) 0.018(5) 0.015(5) -0.002(5) 0.000(5) 0.000(5)
C32B 0.017(4) 0.016(4) 0.016(4) -0.002(4) -0.002(4) 0.000(4)
C33B 0.015(5) 0.017(5) 0.017(5) -0.002(5) -0.001(5) -0.001(5)
C34B 0.014(4) 0.017(4) 0.019(4) 0.000(4) 0.000(4) -0.001(4)
C35B 0.013(5) 0.015(4) 0.017(5) 0.001(5) 0.000(4) 0.000(5)
C36B 0.015(5) 0.018(5) 0.020(5) 0.001(5) 0.000(5) -0.001(5)
C37B 0.015(5) 0.015(5) 0.015(5) -0.001(5) -0.003(5) 0.003(5)

loop_
_atom_type_symbol
_atom_type_description
_atom_type_scat_dispersion_real
_atom_type_scat_dispersion_imag
_atom_type_scat_source
C C 0.0033 0.0016 'International Tables Vol C Tables 4.2.6.8 and 6.1.1.4'
H H 0.0000 0.0000 'International Tables Vol C Tables 4.2.6.8 and 6.1.1.4'
N N 0.0061 0.0033 'International Tables Vol C Tables 4.2.6.8 and 6.1.1.4'
F F 0.0171 0.0103 'International Tables Vol C Tables 4.2.6.8 and 6.1.1.4'
S S 0.1246 0.1234 'International Tables Vol C Tables 4.2.6.8 and 6.1.1.4'
Cl Cl 0.1484 0.1585 'International Tables Vol C Tables 4.2.6.8 and 6.1.1.4'
Cu Cu 0.3201 1.2651 'International Tables Vol C Tables 4.2.6.8 and 6.1.1.4'

loop_
_geom_angle_atom_site_label_1
_geom_angle_atom_site_label_2
_geom_angle_atom_site_label_3
_geom_angle
N1 Cu1 N2 98.6(2)
N1 Cu1 S1 131.15(15)
N2 Cu1 S1 129.80(15)
N1 Cu1 S1B 144.9(5)
N2 Cu1 S1B 116.3(5)
C1 N1 C6 122.1(5)
C1 N1 Cu1 120.5(4)
C6 N1 Cu1 117.3(3)
C3 N2 C12 122.4(5)
C3 N2 Cu1 120.6(4)
C12 N2 Cu1 116.9(4)
N1 C1 C2 125.8(5)
N1 C1 C4 118.3(5)
C2 C1 C4 115.8(5)
C1 C2 C3 127.7(5)
C1 C2 H2 116.1
C3 C2 H2 116.1
N2 C3 C2 125.6(5)
N2 C3 C5 120.4(5)
C2 C3 C5 114.0(5)
F2 C4 F1 106.3(5)
F2 C4 F3 106.3(5)
F1 C4 F3 106.3(5)
F2 C4 C1 113.3(5)
F1 C4 C1 111.6(5)
F3 C4 C1 112.6(5)
F5 C5 F6 107.5(5)
F5 C5 F4 106.5(5)
F6 C5 F4 106.8(5)
F5 C5 C3 112.8(5)
F6 C5 C3 110.9(5)
F4 C5 C3 111.9(5)
C7 C6 C11 116.5(5)
C7 C6 N1 121.3(5)
C11 C6 N1 121.7(5)
C8 C7 C6 122.3(6)
C8 C7 Cl1 119.2(5)
C6 C7 Cl1 118.4(4)
C7 C8 C9 119.3(6)
C7 C8 H8 120.3
C9 C8 H8 120.3
C10 C9 C8 120.7(6)
C10 C9 H9 119.7
C8 C9 H9 119.7
C11 C10 C9 119.2(6)
C11 C10 H10 120.4
C9 C10 H10 120.4
C10 C11 C6 122.0(5)
C10 C11 Cl2 119.6(5)
C6 C11 Cl2 118.4(5)
C17 C12 C13 116.7(5)
C17 C12 N2 121.6(5)
C13 C12 N2 121.4(5)
C14 C13 C12 122.2(5)
C14 C13 Cl3 119.3(5)
C12 C13 Cl3 118.5(4)
C15 C14 C13 119.1(6)
C15 C14 H14 120.4
C13 C14 H14 120.4
C14 C15 C16 120.0(5)
C14 C15 H15 120.0
C16 C15 H15 120.0
C17 C16 C15 119.8(6)
C17 C16 H16 120.1
C15 C16 H16 120.1
C12 C17 C16 122.1(5)
C12 C17 Cl4 118.6(4)
C16 C17 Cl4 119.2(5)
C18 S1 S2 106.5(2)
C18 S1 Cu1 108.6(2)
S2 S1 Cu1 106.99(9)
C28 S2 S1 101.9(2)
C25 C18 C19 110.4(5)
C25 C18 C26 109.4(5)
C19 C18 C26 109.5(5)
C25 C18 S1 112.8(4)
C19 C18 S1 110.3(4)
C26 C18 S1 104.3(4)
C18 C19 C20 109.7(5)
C18 C19 H19A 109.7
C20 C19 H19A 109.7
C18 C19 H19B 109.7
C20 C19 H19B 109.7
H19A C19 H19B 108.2
C21 C20 C19 109.2(6)
C21 C20 C27 109.6(6)
C19 C20 C27 107.7(6)
C21 C20 H20 110.1
C19 C20 H20 110.1
C27 C20 H20 110.1
C22 C21 C20 110.6(6)
C22 C21 H21A 109.5
C20 C21 H21A 109.5
C22 C21 H21B 109.5
C20 C21 H21B 109.5
H21A C21 H21B 108.1
C21 C22 C26 109.2(6)
C21 C22 C23 109.0(6)
C26 C22 C23 109.4(6)
C21 C22 H22 109.7
C26 C22 H22 109.7
C23 C22 H22 109.7
C22 C23 C24 109.9(5)
C22 C23 H23A 109.7
C24 C23 H23A 109.7
C22 C23 H23B 109.7
C24 C23 H23B 109.7
H23A C23 H23B 108.2
C27 C24 C23 108.8(6)
C27 C24 C25 109.8(6)
C23 C24 C25 109.4(5)
C27 C24 H24 109.6
C23 C24 H24 109.6
C25 C24 H24 109.6
C18 C25 C24 109.2(5)
C18 C25 H25A 109.8
C24 C25 H25A 109.8
C18 C25 H25B 109.8
C24 C25 H25B 109.8
H25A C25 H25B 108.3
C22 C26 C18 109.5(5)
C22 C26 H26A 109.8
C18 C26 H26A 109.8
C22 C26 H26B 109.8
C18 C26 H26B 109.8
H26A C26 H26B 108.2
C24 C27 C20 110.2(5)
C24 C27 H27A 109.6
C20 C27 H27A 109.6
C24 C27 H27B 109.6
C20 C27 H27B 109.6
H27A C27 H27B 108.1
C35 C28 C37 109.3(5)
C35 C28 C29 110.0(5)
C37 C28 C29 109.3(5)
C35 C28 S2 111.0(4)
C37 C28 S2 103.9(4)
C29 C28 S2 113.1(4)
C30 C29 C28 109.2(5)
C30 C29 H29A 109.8
C28 C29 H29A 109.8
C30 C29 H29B 109.8
C28 C29 H29B 109.8
H29A C29 H29B 108.3
C29 C30 C36 110.3(6)
C29 C30 C31 109.7(6)
C36 C30 C31 109.5(5)
C29 C30 H30 109.1
C36 C30 H30 109.1
C31 C30 H30 109.1
C32 C31 C30 109.3(5)
C32 C31 H31A 109.8
C30 C31 H31A 109.8
C32 C31 H31B 109.8
C30 C31 H31B 109.8
H31A C31 H31B 108.3
C33 C32 C31 109.1(5)
C33 C32 C37 109.2(6)
C31 C32 C37 109.0(5)
C33 C32 H32 109.8
C31 C32 H32 109.8
C37 C32 H32 109.8
C34 C33 C32 110.5(6)
C34 C33 H33A 109.6
C32 C33 H33A 109.6
C34 C33 H33B 109.6
C32 C33 H33B 109.6
H33A C33 H33B 108.1
C33 C34 C35 109.0(6)
C33 C34 C36 108.8(6)
C35 C34 C36 109.7(5)
C33 C34 H34 109.8
C35 C34 H34 109.8
C36 C34 H34 109.8
C28 C35 C34 110.0(5)
C28 C35 H35A 109.7
C34 C35 H35A 109.7
C28 C35 H35B 109.7
C34 C35 H35B 109.7
H35A C35 H35B 108.2
C30 C36 C34 109.3(5)
C30 C36 H36A 109.8
C34 C36 H36A 109.8
C30 C36 H36B 109.8
C34 C36 H36B 109.8
H36A C36 H36B 108.3
C28 C37 C32 109.3(5)
C28 C37 H37A 109.8
C32 C37 H37A 109.8
C28 C37 H37B 109.8
C32 C37 H37B 109.8
H37A C37 H37B 108.3
C18B S1B S2B 107.4(8)
C18B S1B Cu1 108.7(10)
S2B S1B Cu1 98.3(6)
C28B S2B S1B 106.1(7)
C25B C18B C19B 110.4(13)
C25B C18B C26B 109.2(13)
C19B C18B C26B 109.4(13)
C25B C18B S1B 112.5(11)
C19B C18B S1B 109.7(11)
C26B C18B S1B 105.4(11)
C18B C19B C20B 110.0(11)
C18B C19B H19C 109.7
C20B C19B H19C 109.7
C18B C19B H19D 109.7
C20B C19B H19D 109.7
H19C C19B H19D 108.2
C21B C20B C19B 109.2(13)
C21B C20B C27B 109.8(13)
C19B C20B C27B 107.1(13)
C21B C20B H20A 110.3
C19B C20B H20A 110.3
C27B C20B H20A 110.3
C22B C21B C20B 110.7(12)
C22B C21B H21C 109.5
C20B C21B H21C 109.5
C22B C21B H21D 109.5
C20B C21B H21D 109.5
H21C C21B H21D 108.1
C21B C22B C26B 109.2(13)
C21B C22B C23B 108.9(13)
C26B C22B C23B 109.8(13)
C21B C22B H22A 109.7
C26B C22B H22A 109.7
C23B C22B H22A 109.7
C22B C23B C24B 109.8(11)
C22B C23B H23C 109.7
C24B C23B H23C 109.7
C22B C23B H23D 109.7
C24B C23B H23D 109.7
H23C C23B H23D 108.2
C27B C24B C25B 110.2(13)
C27B C24B C23B 108.8(13)
C25B C24B C23B 109.0(13)
C27B C24B H24A 109.6
C25B C24B H24A 109.6
C23B C24B H24A 109.6
C18B C25B C24B 109.2(11)
C18B C25B H25C 109.8
C24B C25B H25C 109.8
C18B C25B H25D 109.8
C24B C25B H25D 109.8
H25C C25B H25D 108.3
C22B C26B C18B 109.4(11)
C22B C26B H26C 109.8
C18B C26B H26C 109.8
C22B C26B H26D 109.8
C18B C26B H26D 109.8
H26C C26B H26D 108.2
C24B C27B C20B 110.2(11)
C24B C27B H27C 109.6
C20B C27B H27C 109.6
C24B C27B H27D 109.6
C20B C27B H27D 109.6
H27C C27B H27D 108.1
C35B C28B C37B 109.5(13)
C35B C28B C29B 109.5(13)
C37B C28B C29B 109.2(13)
C35B C28B S2B 113.1(11)
C37B C28B S2B 106.5(11)
C29B C28B S2B 109.0(11)
C30B C29B C28B 109.8(11)
C30B C29B H29C 109.7
C28B C29B H29C 109.7
C30B C29B H29D 109.7
C28B C29B H29D 109.7
H29C C29B H29D 108.2
C29B C30B C36B 110.1(13)
C29B C30B C31B 109.1(13)
C36B C30B C31B 109.9(13)
C29B C30B H30A 109.3
C36B C30B H30A 109.3
C31B C30B H30A 109.3
C32B C31B C30B 109.5(11)
C32B C31B H31C 109.8
C30B C31B H31C 109.8
C32B C31B H31D 109.8
C30B C31B H31D 109.8
H31C C31B H31D 108.2
C33B C32B C31B 108.7(13)
C33B C32B C37B 109.4(13)
C31B C32B C37B 109.2(13)
C33B C32B H32A 109.8
C31B C32B H32A 109.8
C37B C32B H32A 109.8
C34B C33B C32B 110.7(12)
C34B C33B H33C 109.5
C32B C33B H33C 109.5
C34B C33B H33D 109.5
C32B C33B H33D 109.5
H33C C33B H33D 108.1
C33B C34B C35B 108.9(13)
C33B C34B C36B 108.4(13)
C35B C34B C36B 110.0(13)
C33B C34B H34A 109.8
C35B C34B H34A 109.8
C36B C34B H34A 109.8
C28B C35B C34B 110.2(11)
C28B C35B H35C 109.6
C34B C35B H35C 109.6
C28B C35B H35D 109.6
C34B C35B H35D 109.6
H35C C35B H35D 108.1
C30B C36B C34B 109.2(11)
C30B C36B H36C 109.8
C34B C36B H36C 109.8
C30B C36B H36D 109.8
C34B C36B H36D 109.8
H36C C36B H36D 108.3
C28B C37B C32B 109.2(11)
C28B C37B H37C 109.8
C32B C37B H37C 109.8
C28B C37B H37D 109.8
C32B C37B H37D 109.8
H37C C37B H37D 108.3

loop_
_geom_bond_atom_site_label_1
_geom_bond_atom_site_label_2
_geom_bond_distance
Cu1 N1 1.945(5)
Cu1 N2 1.969(5)
Cu1 S1 2.1882(18)
Cu1 S1B 2.204(9)
Cl1 C7 1.743(6)
Cl2 C11 1.736(6)
Cl3 C13 1.738(6)
Cl4 C17 1.745(6)
F1 C4 1.339(7)
F2 C4 1.335(7)
F3 C4 1.344(7)
F4 C5 1.342(7)
F5 C5 1.325(7)
F6 C5 1.341(7)
N1 C1 1.332(7)
N1 C6 1.424(7)
N2 C3 1.320(8)
N2 C12 1.423(7)
C1 C2 1.392(8)
C1 C4 1.540(8)
C2 C3 1.407(8)
C2 H2 0.9500
C3 C5 1.541(8)
C6 C7 1.408(8)
C6 C11 1.405(8)
C7 C8 1.375(8)
C8 C9 1.381(9)
C8 H8 0.9500
C9 C10 1.394(10)
C9 H9 0.9500
C10 C11 1.381(9)
C10 H10 0.9500
C12 C17 1.393(8)
C12 C13 1.399(8)
C13 C14 1.392(8)
C14 C15 1.388(9)
C14 H14 0.9500
C15 C16 1.385(8)
C15 H15 0.9500
C16 C17 1.384(8)
C16 H16 0.9500
S1 C18 1.863(6)
S1 S2 2.070(2)
S2 C28 1.848(6)
C18 C25 1.528(8)
C18 C19 1.529(8)
C18 C26 1.541(8)
C19 C20 1.551(9)
C19 H19A 0.9900
C19 H19B 0.9900
C20 C21 1.536(11)
C20 C27 1.548(10)
C20 H20 1.0000
C21 C22 1.521(10)
C21 H21A 0.9900
C21 H21B 0.9900
C22 C26 1.541(9)
C22 C23 1.541(9)
C22 H22 1.0000
C23 C24 1.545(10)
C23 H23A 0.9900
C23 H23B 0.9900
C24 C27 1.531(9)
C24 C25 1.539(8)
C24 H24 1.0000
C25 H25A 0.9900
C25 H25B 0.9900
C26 H26A 0.9900
C26 H26B 0.9900
C27 H27A 0.9900
C27 H27B 0.9900
C28 C35 1.530(9)
C28 C37 1.547(8)
C28 C29 1.533(9)
C29 C30 1.530(9)
C29 H29A 0.9900
C29 H29B 0.9900
C30 C36 1.534(10)
C30 C31 1.536(9)
C30 H30 1.0000
C31 C32 1.549(9)
C31 H31A 0.9900
C31 H31B 0.9900
C32 C33 1.533(10)
C32 C37 1.541(9)
C32 H32 1.0000
C33 C34 1.536(9)
C33 H33A 0.9900
C33 H33B 0.9900
C34 C35 1.531(9)
C34 C36 1.544(9)
C34 H34 1.0000
C35 H35A 0.9900
C35 H35B 0.9900
C36 H36A 0.9900
C36 H36B 0.9900
C37 H37A 0.9900
C37 H37B 0.9900
S1B C18B 1.863(10)
S1B S2B 2.058(9)
S2B C28B 1.837(11)
C18B C25B 1.529(12)
C18B C19B 1.531(12)
C18B C26B 1.540(12)
C19B C20B 1.551(13)
C19B H19C 0.9900
C19B H19D 0.9900
C20B C21B 1.534(15)
C20B C27B 1.550(13)
C20B H20A 1.0000
C21B C22B 1.521(14)
C21B H21C 0.9900
C21B H21D 0.9900
C22B C26B 1.542(13)
C22B C23B 1.541(13)
C22B H22A 1.0000
C23B C24B 1.545(13)
C23B H23C 0.9900
C23B H23D 0.9900
C24B C27B 1.531(13)
C24B C25B 1.539(12)
C24B H24A 1.0000
C25B H25C 0.9900
C25B H25D 0.9900
C26B H26C 0.9900
C26B H26D 0.9900
C27B H27C 0.9900
C27B H27D 0.9900
C28B C35B 1.526(13)
C28B C37B 1.542(13)
C28B C29B 1.544(13)
C29B C30B 1.525(13)
C29B H29C 0.9900
C29B H29D 0.9900
C30B C36B 1.534(14)
C30B C31B 1.537(14)
C30B H30A 1.0000
C31B C32B 1.547(14)
C31B H31C 0.9900
C31B H31D 0.9900
C32B C33B 1.534(14)
C32B C37B 1.543(13)
C32B H32A 1.0000
C33B C34B 1.536(13)
C33B H33C 0.9900
C33B H33D 0.9900
C34B C35B 1.532(13)
C34B C36B 1.544(13)
C34B H34A 1.0000
C35B H35C 0.9900
C35B H35D 0.9900
C36B H36C 0.9900
C36B H36D 0.9900
C37B H37C 0.9900
C37B H37D 0.9900
